data_4111523
loop_
_publ_author_name
'Anna Kornienko'
'Thomas J. Emge'
'G. Ajith Kumar'
'Richard E. Riman'
'John G. Brennan'

_publ_section_title
;
 Lanthanide Clusters with Internal Ln Ions: Highly Emissive Molecules with
 Solid-State Cores
;
_journal_name_full 'Journal of the American Chemical Society'
_journal_page_first 3501
_journal_page_last 3505
_journal_paper_doi 10.1021/ja043655z
_journal_volume 127
_journal_year 2005
_chemical_formula_sum 'C32 H64 Er3 I3 O8 S3'
_chemical_formula_weight 1555.49
_space_group_IT_number 2
_symmetry_cell_setting triclinic
_symmetry_space_group_name_Hall '-P 1'
_symmetry_space_group_name_H-M 'P -1'
_atom_sites_solution_hydrogens geom
_atom_sites_solution_primary direct
_atom_sites_solution_secondary difmap
_audit_creation_method SHELXL-97
_cell_angle_alpha 92.114(1)
_cell_angle_beta 106.369(1)
_cell_angle_gamma 99.122(1)
_cell_formula_units_Z 2
_cell_length_a 12.3560(8)
_cell_length_b 13.8550(9)
_cell_length_c 14.4095(9)
_cell_measurement_reflns_used 6790
_cell_measurement_temperature 100(2)
_cell_measurement_theta_max 30.54
_cell_measurement_theta_min 2.49
_cell_volume 2328.2(3)
_computing_cell_refinement 'Bruker SMART'
_computing_data_collection 'Bruker SMART'
_computing_data_reduction 'Bruker SAINT'
_computing_molecular_graphics 'Bruker SHELXTL'
_computing_publication_material 'Bruker SHELXTL'
_computing_structure_refinement 'SHELXL-97 (Sheldrick, 1997)'
_computing_structure_solution 'SHELXS-97 (Sheldrick, 1990)'
_diffrn_ambient_temperature 100(2)
_diffrn_measured_fraction_theta_full 0.993
_diffrn_measured_fraction_theta_max 0.993
_diffrn_measurement_device_type 'CCD area detector'
_diffrn_measurement_method 'omega scans'
_diffrn_radiation_monochromator graphite
_diffrn_radiation_source 'fine-focus sealed tube'
_diffrn_radiation_type MoK\a
_diffrn_radiation_wavelength 0.71073
_diffrn_reflns_av_R_equivalents 0.0311
_diffrn_reflns_av_sigmaI/netI 0.0492
_diffrn_reflns_limit_h_max 16
_diffrn_reflns_limit_h_min -16
_diffrn_reflns_limit_k_max 18
_diffrn_reflns_limit_k_min -18
_diffrn_reflns_limit_l_max 19
_diffrn_reflns_limit_l_min -19
_diffrn_reflns_number 23973
_diffrn_reflns_theta_full 28.28
_diffrn_reflns_theta_max 28.28
_diffrn_reflns_theta_min 1.75
_diffrn_standards_decay_% 0
_diffrn_standards_interval_time 0
_diffrn_standards_number 0
_exptl_absorpt_coefficient_mu 7.521
_exptl_absorpt_correction_T_max 0.5845
_exptl_absorpt_correction_T_min 0.2452
_exptl_absorpt_correction_type multi-scan
_exptl_absorpt_process_details 'Bruker SAINT (SADABS)'
_exptl_crystal_colour pink
_exptl_crystal_density_diffrn 2.219
_exptl_crystal_description lathe
_exptl_crystal_F_000 1462
_exptl_crystal_size_max 0.26
_exptl_crystal_size_mid 0.18
_exptl_crystal_size_min 0.08
_refine_diff_density_max 3.135
_refine_diff_density_min -1.501
_refine_diff_density_rms 0.244
_refine_ls_extinction_method none
_refine_ls_goodness_of_fit_ref 1.020
_refine_ls_hydrogen_treatment mixed
_refine_ls_matrix_type full
_refine_ls_number_parameters 455
_refine_ls_number_reflns 11484
_refine_ls_number_restraints 822
_refine_ls_restrained_S_all 0.994
_refine_ls_R_factor_all 0.0504
_refine_ls_R_factor_gt 0.0390
_refine_ls_shift/su_max 0.001
_refine_ls_shift/su_mean 0.000
_refine_ls_structure_factor_coef Fsqd
_refine_ls_weighting_details 'calc w=1/[\s^2^(Fo^2^)+(0.0530P)^2^+0.0000P] where P=(Fo^2^+2Fc^2^)/3'
_refine_ls_weighting_scheme calc
_refine_ls_wR_factor_gt 0.0927
_refine_ls_wR_factor_ref 0.0963
_reflns_number_gt 9524
_reflns_number_total 11484
_reflns_threshold_expression >2sigma(I)
_cod_data_source_file ja043655zsi20041027_100315.cif
_cod_data_source_block er6s6i6
_cod_database_code 4111523

loop_
_symmetry_equiv_pos_as_xyz
'x, y, z'
'-x, -y, -z'

loop_
_atom_site_label
_atom_site_type_symbol
_atom_site_fract_x
_atom_site_fract_y
_atom_site_fract_z
_atom_site_U_iso_or_equiv
_atom_site_adp_type
_atom_site_occupancy
_atom_site_symmetry_multiplicity
_atom_site_calc_flag
_atom_site_refinement_flags
_atom_site_disorder_assembly
_atom_site_disorder_group
Er1 Er -0.12350(2) -0.121844(19) 0.466435(19) 0.01495(7) Uani 1 1 d U . .
Er2 Er -0.19912(2) 0.134519(19) 0.494830(19) 0.01529(7) Uani 1 1 d U . .
Er3 Er 0.02914(2) -0.026805(19) 0.279000(18) 0.01525(7) Uani 1 1 d U . .
I1 I 0.12686(3) -0.10206(3) 0.12926(3) 0.02276(9) Uani 1 1 d U . .
I2 I -0.34503(3) -0.21021(3) 0.31785(3) 0.02427(10) Uani 1 1 d U . .
I3 I -0.18856(4) 0.32192(3) 0.39411(3) 0.02596(10) Uani 1 1 d U . .
S1 S -0.22257(12) -0.03209(10) 0.57974(10) 0.0158(3) Uani 1 1 d U . .
S2 S 0.00434(12) -0.19022(11) 0.36666(11) 0.0170(3) Uani 1 1 d U . .
S3 S -0.08182(12) 0.05314(10) 0.39074(10) 0.0157(3) Uani 1 1 d U . .
O1 O -0.1591(4) -0.2680(3) 0.5362(3) 0.0223(9) Uani 1 1 d U . .
O2 O -0.3194(4) 0.2043(3) 0.5664(3) 0.0267(10) Uani 1 1 d U . .
O3 O -0.3689(3) 0.0752(3) 0.3736(3) 0.0217(9) Uani 1 1 d U . .
O4 O -0.1443(3) -0.0849(3) 0.1598(3) 0.0231(9) Uani 1 1 d U . .
O5 O 0.0277(4) 0.1252(3) 0.2092(3) 0.0209(9) Uani 1 1 d U . .
C1 C -0.2456(6) -0.2870(5) 0.5878(5) 0.0246(13) Uani 1 1 d U . .
H1A H -0.3173 -0.2654 0.5517 0.029 Uiso 1 1 calc R . .
H1B H -0.2176 -0.2518 0.6535 0.029 Uiso 1 1 calc R . .
C2 C -0.2662(7) -0.3985(5) 0.5945(6) 0.0386(18) Uani 1 1 d U . .
H2A H -0.2674 -0.4143 0.6607 0.046 Uiso 1 1 calc R . .
H2B H -0.3395 -0.4303 0.5474 0.046 Uiso 1 1 calc R . .
C3 C -0.1655(8) -0.4313(6) 0.5700(7) 0.0445(19) Uani 1 1 d U . .
H3A H -0.0979 -0.4241 0.6281 0.053 Uiso 1 1 calc R . .
H3B H -0.1851 -0.5004 0.5421 0.053 Uiso 1 1 calc R . .
C4 C -0.1439(6) -0.3620(5) 0.4960(5) 0.0286(14) Uani 1 1 d U . .
H4A H -0.0653 -0.3585 0.4906 0.034 Uiso 1 1 calc R . .
H4B H -0.1997 -0.3822 0.4314 0.034 Uiso 1 1 calc R . .
C5 C -0.4228(5) 0.2398(5) 0.5155(5) 0.0251(13) Uani 1 1 d U . .
H5A H -0.4916 0.1986 0.5247 0.030 Uiso 1 1 calc R . .
H5B H -0.4310 0.2397 0.4452 0.030 Uiso 1 1 calc R . .
C6 C -0.4071(6) 0.3435(5) 0.5609(5) 0.0303(15) Uani 1 1 d U . .
H6A H -0.3715 0.3916 0.5242 0.036 Uiso 1 1 calc R . .
H6B H -0.4814 0.3603 0.5627 0.036 Uiso 1 1 calc R . .
C7 C -0.3293(7) 0.3420(6) 0.6617(6) 0.0421(19) Uani 1 1 d U . .
H7A H -0.2702 0.4022 0.6793 0.050 Uiso 1 1 calc R . .
H7B H -0.3738 0.3385 0.7093 0.050 Uiso 1 1 calc R . .
C8 C -0.2764(10) 0.2559(9) 0.6612(6) 0.079(4) Uani 1 1 d U . .
H8A H -0.1922 0.2757 0.6781 0.094 Uiso 1 1 calc R . .
H8B H -0.2942 0.2126 0.7101 0.094 Uiso 1 1 calc R . .
C9 C -0.4712(5) 0.0138(5) 0.3839(5) 0.0265(14) Uani 1 1 d U . .
H9A H -0.5068 0.0499 0.4246 0.032 Uiso 1 1 calc R . .
H9B H -0.4516 -0.0462 0.4150 0.032 Uiso 1 1 calc R . .
C10 C -0.5526(7) -0.0128(7) 0.2829(6) 0.051(2) Uani 1 1 d U . .
H10A H -0.5500 -0.0797 0.2581 0.061 Uiso 1 1 calc R . .
H10B H -0.6322 -0.0087 0.2817 0.061 Uiso 1 1 calc R . .
C11 C -0.5082(8) 0.0626(7) 0.2255(6) 0.055(2) Uani 1 1 d U . .
H11A H -0.5291 0.0381 0.1562 0.066 Uiso 1 1 calc R . .
H11B H -0.5390 0.1237 0.2307 0.066 Uiso 1 1 calc R . .
C12 C -0.3826(7) 0.0794(6) 0.2698(5) 0.0421(19) Uani 1 1 d U . .
H12A H -0.3482 0.0278 0.2452 0.051 Uiso 1 1 calc R . .
H12B H -0.3465 0.1443 0.2562 0.051 Uiso 1 1 calc R . .
C13 C -0.1815(6) -0.1901(5) 0.1205(5) 0.0342(16) Uani 1 1 d U . .
H13A H -0.1822 -0.2335 0.1735 0.041 Uiso 1 1 calc R . .
H13B H -0.1301 -0.2099 0.0845 0.041 Uiso 1 1 calc R . .
C14 C -0.3006(6) -0.1943(6) 0.0538(6) 0.0439(19) Uani 1 1 d U . .
H14A H -0.3177 -0.2456 -0.0005 0.053 Uiso 1 1 calc R . .
H14B H -0.3584 -0.2085 0.0894 0.053 Uiso 1 1 calc R . .
C15 C -0.3005(7) -0.0972(7) 0.0179(6) 0.054(2) Uani 1 1 d U . .
H15A H -0.3784 -0.0807 0.0018 0.065 Uiso 1 1 calc R . .
H15B H -0.2744 -0.0946 -0.0410 0.065 Uiso 1 1 calc R . .
C16 C -0.2175(7) -0.0254(6) 0.1005(6) 0.0421(19) Uani 1 1 d U . .
H16A H -0.1721 0.0263 0.0745 0.050 Uiso 1 1 calc R . .
H16B H -0.2598 0.0060 0.1386 0.050 Uiso 1 1 calc R . .
C17 C -0.0402(6) 0.2010(5) 0.2203(5) 0.0283(14) Uani 1 1 d U . .
H17A H -0.0062 0.2400 0.2837 0.034 Uiso 1 1 calc R . .
H17B H -0.1202 0.1709 0.2151 0.034 Uiso 1 1 calc R . .
C18 C -0.0360(7) 0.2640(5) 0.1379(5) 0.0362(17) Uani 1 1 d U . .
H18A H -0.0478 0.3312 0.1529 0.043 Uiso 1 1 calc R . .
H18B H -0.0941 0.2349 0.0767 0.043 Uiso 1 1 calc R . .
C19 C 0.0848(7) 0.2641(5) 0.1318(6) 0.0391(17) Uani 1 1 d U . .
H19A H 0.0918 0.2815 0.0675 0.047 Uiso 1 1 calc R . .
H19B H 0.1419 0.3103 0.1830 0.047 Uiso 1 1 calc R . .
C20 C 0.0986(6) 0.1589(5) 0.1476(5) 0.0302(15) Uani 1 1 d U . .
H20A H 0.0729 0.1182 0.0849 0.036 Uiso 1 1 calc R . .
H20B H 0.1798 0.1551 0.1796 0.036 Uiso 1 1 calc R . .
O6 O -0.3537(7) 0.1754(5) 0.0646(5) 0.070(2) Uani 1 1 d U . .
C21 C -0.3805(8) 0.1660(7) -0.0352(7) 0.051(2) Uani 1 1 d U . .
H21A H -0.4625 0.1375 -0.0641 0.061 Uiso 1 1 calc R . .
H21B H -0.3340 0.1223 -0.0560 0.061 Uiso 1 1 calc R . .
C22 C -0.3554(7) 0.2648(6) -0.0668(6) 0.0443(19) Uani 1 1 d U . .
H22A H -0.4047 0.2698 -0.1332 0.053 Uiso 1 1 calc R . .
H22B H -0.2740 0.2818 -0.0655 0.053 Uiso 1 1 calc R . .
C23 C -0.3821(9) 0.3301(7) 0.0067(6) 0.053(2) Uani 1 1 d U . .
H23A H -0.4600 0.3457 -0.0184 0.063 Uiso 1 1 calc R . .
H23B H -0.3259 0.3921 0.0243 0.063 Uiso 1 1 calc R . .
C24 C -0.3734(10) 0.2684(7) 0.0943(7) 0.062(3) Uani 1 1 d U . .
H24A H -0.3093 0.3001 0.1506 0.074 Uiso 1 1 calc R . .
H24B H -0.4453 0.2611 0.1129 0.074 Uiso 1 1 calc R . .
O7 O 0.3753(6) 0.3508(6) 0.1912(5) 0.076(2) Uani 1 1 d U . .
C25 C 0.3753(9) 0.4383(8) 0.1457(7) 0.066(3) Uani 1 1 d U . .
H25A H 0.3198 0.4758 0.1613 0.080 Uiso 1 1 calc R . .
H25B H 0.3549 0.4249 0.0744 0.080 Uiso 1 1 calc R . .
C26 C 0.4981(9) 0.4954(7) 0.1862(7) 0.060(2) Uani 1 1 d U . .
H26A H 0.5484 0.4760 0.1489 0.072 Uiso 1 1 calc R . .
H26B H 0.5000 0.5671 0.1860 0.072 Uiso 1 1 calc R . .
C27 C 0.5324(9) 0.4644(7) 0.2894(7) 0.062(3) Uani 1 1 d U . .
H27A H 0.6165 0.4699 0.3157 0.074 Uiso 1 1 calc R . .
H27B H 0.5038 0.5031 0.3336 0.074 Uiso 1 1 calc R . .
C28 C 0.4723(9) 0.3585(7) 0.2721(7) 0.058(2) Uani 1 1 d U . .
H28A H 0.5243 0.3154 0.2599 0.069 Uiso 1 1 calc R . .
H28B H 0.4491 0.3382 0.3299 0.069 Uiso 1 1 calc R . .
O8A O -0.2002(9) -0.4331(8) 0.1011(7) 0.079(3) Uani 0.701(13) 1 d PDU A 1
C29A C -0.1026(10) -0.4520(9) 0.0809(8) 0.086(3) Uani 0.701(13) 1 d PDU A 1
H29A H -0.0922 -0.4181 0.0239 0.103 Uiso 0.701(13) 1 calc PR A 1
H29B H -0.1080 -0.5233 0.0667 0.103 Uiso 0.701(13) 1 calc PR A 1
C30A C -0.0059(12) -0.4149(12) 0.1680(11) 0.075(4) Uani 0.701(13) 1 d PDU A 1
H30A H 0.0130 -0.3423 0.1738 0.090 Uiso 0.701(13) 1 calc PR A 1
H30B H 0.0631 -0.4423 0.1673 0.090 Uiso 0.701(13) 1 calc PR A 1
C31A C -0.0532(10) -0.4519(8) 0.2486(7) 0.073(3) Uani 0.701(13) 1 d PDU A 1
H31A H -0.0425 -0.5201 0.2606 0.088 Uiso 0.701(13) 1 calc PR A 1
H31B H -0.0191 -0.4090 0.3097 0.088 Uiso 0.701(13) 1 calc PR A 1
C32A C -0.1739(11) -0.4454(12) 0.2043(10) 0.072(4) Uani 0.701(13) 1 d PDU A 1
H32A H -0.2227 -0.5058 0.2141 0.086 Uiso 0.701(13) 1 calc PR A 1
H32B H -0.1927 -0.3892 0.2375 0.086 Uiso 0.701(13) 1 calc PR A 1
O8B O 0.0480(15) -0.4731(16) 0.2259(13) 0.058(6) Uiso 0.299(13) 1 d PDU A 2
C29B C 0.0203(16) -0.441(3) 0.1297(16) 0.066(8) Uiso 0.299(13) 1 d PDU A 2
H29C H 0.0550 -0.4792 0.0898 0.080 Uiso 0.299(13) 1 calc PR A 2
H29D H 0.0555 -0.3713 0.1333 0.080 Uiso 0.299(13) 1 calc PR A 2
C30B C -0.1026(10) -0.4520(9) 0.0809(8) 0.086(3) Uani 0.299(13) 1 d PDU A 2
H30C H -0.1341 -0.5174 0.0451 0.103 Uiso 0.299(13) 1 calc PR A 2
H30D H -0.1199 -0.4005 0.0359 0.103 Uiso 0.299(13) 1 calc PR A 2
C31B C -0.147(2) -0.439(4) 0.1668(17) 0.087(8) Uiso 0.299(13) 1 d PDU A 2
H31C H -0.1667 -0.3735 0.1722 0.105 Uiso 0.299(13) 1 calc PR A 2
H31D H -0.2153 -0.4896 0.1617 0.105 Uiso 0.299(13) 1 calc PR A 2
C32B C -0.0532(10) -0.4519(8) 0.2486(7) 0.073(3) Uani 0.299(13) 1 d PDU A 2
H32C H -0.0806 -0.5059 0.2839 0.088 Uiso 0.299(13) 1 calc PR A 2
H32D H -0.0310 -0.3912 0.2930 0.088 Uiso 0.299(13) 1 calc PR A 2

loop_
_atom_site_aniso_label
_atom_site_aniso_U_11
_atom_site_aniso_U_22
_atom_site_aniso_U_33
_atom_site_aniso_U_23
_atom_site_aniso_U_13
_atom_site_aniso_U_12
Er1 0.01010(12) 0.01630(13) 0.01872(13) -0.00138(10) 0.00585(10) 0.00072(9)
Er2 0.01055(12) 0.01843(13) 0.01775(13) -0.00019(10) 0.00500(10) 0.00390(10)
Er3 0.01087(12) 0.01960(13) 0.01595(13) -0.00053(10) 0.00489(10) 0.00328(10)
I1 0.01724(19) 0.0329(2) 0.0205(2) -0.00237(16) 0.00910(15) 0.00592(16)
I2 0.01390(19) 0.0304(2) 0.0252(2) -0.00591(17) 0.00430(16) -0.00108(16)
I3 0.0280(2) 0.0239(2) 0.0311(2) 0.00765(17) 0.01378(18) 0.00903(17)
S1 0.0117(6) 0.0174(7) 0.0185(7) -0.0007(5) 0.0056(5) 0.0016(5)
S2 0.0136(7) 0.0179(7) 0.0197(7) -0.0021(5) 0.0062(5) 0.0023(5)
S3 0.0126(6) 0.0176(7) 0.0176(7) -0.0010(5) 0.0059(5) 0.0025(5)
O1 0.020(2) 0.019(2) 0.031(2) 0.0008(17) 0.0123(18) 0.0019(17)
O2 0.027(2) 0.033(3) 0.026(2) 0.0039(19) 0.0108(19) 0.017(2)
O3 0.015(2) 0.033(2) 0.015(2) 0.0012(17) 0.0036(16) 0.0002(17)
O4 0.0118(19) 0.032(2) 0.023(2) -0.0016(18) 0.0016(16) 0.0022(17)
O5 0.019(2) 0.022(2) 0.025(2) 0.0041(17) 0.0096(18) 0.0057(17)
C1 0.029(3) 0.021(3) 0.025(3) 0.002(2) 0.013(3) 0.001(3)
C2 0.045(4) 0.026(3) 0.056(5) 0.009(3) 0.034(4) 0.003(3)
C3 0.051(5) 0.026(4) 0.061(5) 0.005(3) 0.023(4) 0.006(3)
C4 0.026(3) 0.020(3) 0.044(4) 0.001(3) 0.017(3) 0.004(3)
C5 0.022(3) 0.027(3) 0.033(3) 0.004(3) 0.013(3) 0.012(3)
C6 0.032(4) 0.023(3) 0.041(4) 0.006(3) 0.014(3) 0.013(3)
C7 0.051(5) 0.030(4) 0.039(4) -0.005(3) 0.002(4) 0.012(3)
C8 0.095(8) 0.117(8) 0.033(4) -0.020(5) -0.002(4) 0.088(7)
C9 0.010(3) 0.039(4) 0.028(3) -0.006(3) 0.007(2) -0.004(3)
C10 0.026(4) 0.071(6) 0.043(5) -0.015(4) -0.003(3) 0.002(4)
C11 0.048(5) 0.056(5) 0.038(4) 0.004(4) -0.020(4) 0.001(4)
C12 0.047(4) 0.054(5) 0.017(3) 0.005(3) 0.005(3) -0.006(4)
C13 0.023(3) 0.037(4) 0.037(4) -0.015(3) 0.007(3) -0.003(3)
C14 0.023(4) 0.058(5) 0.040(4) -0.014(4) 0.001(3) -0.003(3)
C15 0.030(4) 0.079(6) 0.039(4) 0.010(4) -0.006(3) -0.008(4)
C16 0.032(4) 0.053(4) 0.035(4) 0.006(3) -0.005(3) 0.015(3)
C17 0.035(4) 0.028(3) 0.030(3) 0.004(3) 0.015(3) 0.016(3)
C18 0.061(5) 0.026(4) 0.027(4) 0.007(3) 0.015(4) 0.018(3)
C19 0.056(5) 0.026(3) 0.038(4) 0.004(3) 0.020(4) 0.001(3)
C20 0.036(4) 0.035(4) 0.025(3) 0.009(3) 0.018(3) 0.006(3)
O6 0.115(6) 0.062(4) 0.059(4) 0.020(3) 0.052(4) 0.037(4)
C21 0.045(5) 0.055(5) 0.060(5) -0.004(4) 0.026(4) 0.014(4)
C22 0.039(4) 0.065(5) 0.033(4) 0.015(4) 0.012(3) 0.017(4)
C23 0.059(6) 0.046(4) 0.047(5) 0.000(4) 0.010(4) 0.002(4)
C24 0.088(7) 0.062(6) 0.041(5) 0.007(4) 0.021(5) 0.027(5)
O7 0.069(5) 0.074(5) 0.071(5) 0.019(4) 0.003(4) -0.001(4)
C25 0.071(6) 0.063(6) 0.052(6) -0.006(4) -0.004(5) 0.015(5)
C26 0.069(6) 0.048(5) 0.062(6) 0.001(4) 0.015(5) 0.016(4)
C27 0.061(6) 0.060(5) 0.061(5) -0.010(4) 0.001(5) 0.035(4)
C28 0.060(6) 0.066(5) 0.063(6) 0.013(5) 0.032(4) 0.028(5)
O8A 0.068(6) 0.071(7) 0.081(7) 0.012(6) -0.010(5) 0.018(5)
C29A 0.080(7) 0.089(7) 0.087(6) 0.043(6) 0.014(5) 0.021(6)
C30A 0.064(7) 0.055(8) 0.094(9) -0.003(8) 0.014(6) -0.003(7)
C31A 0.086(6) 0.048(5) 0.077(5) -0.013(5) 0.014(5) 0.008(5)
C32A 0.078(7) 0.049(8) 0.078(8) 0.024(7) 0.014(7) -0.004(7)
C30B 0.080(7) 0.089(7) 0.087(6) 0.043(6) 0.014(5) 0.021(6)
C32B 0.086(6) 0.048(5) 0.077(5) -0.013(5) 0.014(5) 0.008(5)

loop_
_atom_type_symbol
_atom_type_description
_atom_type_scat_dispersion_real
_atom_type_scat_dispersion_imag
_atom_type_scat_source
C C 0.0033 0.0016 'International Tables Vol C Tables 4.2.6.8 and 6.1.1.4'
H H 0.0000 0.0000 'International Tables Vol C Tables 4.2.6.8 and 6.1.1.4'
O O 0.0106 0.0060 'International Tables Vol C Tables 4.2.6.8 and 6.1.1.4'
S S 0.1246 0.1234 'International Tables Vol C Tables 4.2.6.8 and 6.1.1.4'
I I -0.4742 1.8119 'International Tables Vol C Tables 4.2.6.8 and 6.1.1.4'
Er Er -0.2586 4.9576 'International Tables Vol C Tables 4.2.6.8 and 6.1.1.4'

loop_
_geom_angle_atom_site_label_1
_geom_angle_atom_site_label_2
_geom_angle_atom_site_label_3
_geom_angle
_geom_angle_site_symmetry_1
_geom_angle_site_symmetry_3
O1 Er1 S2 94.42(11) . .
O1 Er1 S1 90.18(11) . .
S2 Er1 S1 171.02(4) . .
O1 Er1 S3 177.91(11) . .
S2 Er1 S3 87.33(4) . .
S1 Er1 S3 87.93(4) . .
O1 Er1 S3 93.90(11) . 2_556
S2 Er1 S3 85.95(4) . 2_556
S1 Er1 S3 86.04(4) . 2_556
S3 Er1 S3 85.07(4) . 2_556
O1 Er1 I2 82.07(11) . .
S2 Er1 I2 93.48(3) . .
S1 Er1 I2 94.80(3) . .
S3 Er1 I2 98.98(3) . .
S3 Er1 I2 175.89(3) 2_556 .
O3 Er2 O2 83.42(16) . .
O3 Er2 S2 176.37(11) . 2_556
O2 Er2 S2 98.63(12) . 2_556
O3 Er2 S1 89.72(11) . .
O2 Er2 S1 93.67(12) . .
S2 Er2 S1 87.17(4) 2_556 .
O3 Er2 S3 89.74(11) . .
O2 Er2 S3 172.64(11) . .
S2 Er2 S3 88.35(4) 2_556 .
S1 Er2 S3 88.99(4) . .
O3 Er2 I3 87.24(11) . .
O2 Er2 I3 84.15(11) . .
S2 Er2 I3 95.93(3) 2_556 .
S1 Er2 I3 176.44(3) . .
S3 Er2 I3 92.84(3) . .
O4 Er3 O5 87.21(15) . .
O4 Er3 S2 89.91(11) . .
O5 Er3 S2 171.13(11) . .
O4 Er3 S1 176.94(11) . 2_556
O5 Er3 S1 95.53(11) . 2_556
S2 Er3 S1 87.18(4) . 2_556
O4 Er3 S3 90.83(11) . .
O5 Er3 S3 83.40(11) . .
S2 Er3 S3 88.26(4) . .
S1 Er3 S3 88.14(4) 2_556 .
O4 Er3 I1 82.51(11) . .
O5 Er3 I1 89.95(10) . .
S2 Er3 I1 97.99(3) . .
S1 Er3 I1 98.82(3) 2_556 .
S3 Er3 I1 170.82(3) . .
Er3 S1 Er2 92.47(4) 2_556 .
Er3 S1 Er1 94.52(4) 2_556 .
Er2 S1 Er1 92.17(5) . .
Er2 S2 Er3 93.15(5) 2_556 .
Er2 S2 Er1 94.62(5) 2_556 .
Er3 S2 Er1 93.21(5) . .
Er2 S3 Er3 177.45(6) . .
Er2 S3 Er1 90.50(4) . .
Er3 S3 Er1 90.74(4) . .
Er2 S3 Er1 90.93(4) . 2_556
Er3 S3 Er1 91.18(4) . 2_556
Er1 S3 Er1 94.93(4) . 2_556
C1 O1 C4 108.6(4) . .
C1 O1 Er1 122.9(3) . .
C4 O1 Er1 122.3(4) . .
C8 O2 C5 107.6(5) . .
C8 O2 Er2 121.2(5) . .
C5 O2 Er2 126.2(4) . .
C9 O3 C12 107.6(5) . .
C9 O3 Er2 127.4(3) . .
C12 O3 Er2 124.1(4) . .
C16 O4 C13 109.9(5) . .
C16 O4 Er3 126.0(4) . .
C13 O4 Er3 123.0(4) . .
C20 O5 C17 108.7(5) . .
C20 O5 Er3 123.5(4) . .
C17 O5 Er3 127.8(4) . .
O1 C1 C2 105.6(5) . .
C3 C2 C1 104.0(6) . .
C4 C3 C2 102.5(6) . .
O1 C4 C3 102.7(6) . .
O2 C5 C6 104.7(5) . .
C7 C6 C5 104.1(5) . .
C8 C7 C6 106.7(6) . .
O2 C8 C7 109.0(7) . .
O3 C9 C10 106.8(6) . .
C11 C10 C9 102.9(6) . .
C12 C11 C10 104.1(6) . .
O3 C12 C11 103.8(7) . .
O4 C13 C14 104.1(6) . .
C15 C14 C13 104.9(6) . .
C14 C15 C16 105.9(6) . .
O4 C16 C15 104.9(7) . .
O5 C17 C18 104.3(5) . .
C17 C18 C19 102.1(6) . .
C20 C19 C18 102.1(6) . .
O5 C20 C19 106.1(6) . .
C21 O6 C24 108.7(7) . .
O6 C21 C22 107.4(7) . .
C21 C22 C23 103.2(7) . .
C22 C23 C24 103.5(7) . .
O6 C24 C23 106.4(7) . .
C25 O7 C28 110.7(8) . .
O7 C25 C26 105.0(8) . .
C27 C26 C25 101.9(8) . .
C28 C27 C26 100.3(8) . .
O7 C28 C27 107.9(8) . .
C29A O8A C32A 102.0(10) . .
O8A C29A C30A 106.6(10) . .
C29A C30A C31A 101.9(9) . .
C32A C31A C30A 98.8(9) . .
O8A C32A C31A 112.6(10) . .

loop_
_geom_bond_atom_site_label_1
_geom_bond_atom_site_label_2
_geom_bond_distance
_geom_bond_site_symmetry_2
Er1 O1 2.329(4) .
Er1 S2 2.6671(15) .
Er1 S1 2.6777(15) .
Er1 S3 2.7292(15) .
Er1 S3 2.7793(14) 2_556
Er1 I2 3.0027(5) .
Er2 O3 2.327(4) .
Er2 O2 2.335(4) .
Er2 S2 2.6383(15) 2_556
Er2 S1 2.6656(15) .
Er2 S3 2.6907(14) .
Er2 I3 3.0237(5) .
Er3 O4 2.338(4) .
Er3 O5 2.368(4) .
Er3 S2 2.6505(15) .
Er3 S1 2.6530(14) 2_556
Er3 S3 2.7006(14) .
Er3 I1 2.9836(5) .
S1 Er3 2.6530(14) 2_556
S2 Er2 2.6383(14) 2_556
S3 Er1 2.7793(14) 2_556
O1 C1 1.462(7) .
O1 C4 1.466(8) .
O2 C8 1.435(9) .
O2 C5 1.453(7) .
O3 C9 1.455(7) .
O3 C12 1.461(8) .
O4 C16 1.442(8) .
O4 C13 1.495(8) .
O5 C20 1.453(7) .
O5 C17 1.475(7) .
C1 C2 1.537(9) .
C2 C3 1.514(11) .
C3 C4 1.512(10) .
C5 C6 1.516(9) .
C6 C7 1.502(10) .
C7 C8 1.450(11) .
C9 C10 1.511(9) .
C10 C11 1.487(12) .
C11 C12 1.479(11) .
C13 C14 1.505(10) .
C14 C15 1.459(12) .
C15 C16 1.535(11) .
C17 C18 1.507(9) .
C18 C19 1.519(11) .
C19 C20 1.512(10) .
O6 C21 1.378(10) .
O6 C24 1.420(11) .
C21 C22 1.473(12) .
C22 C23 1.507(12) .
C23 C24 1.539(12) .
O7 C25 1.400(12) .
O7 C28 1.403(11) .
C25 C26 1.534(14) .
C26 C27 1.524(13) .
C27 C28 1.513(13) .
O8A C29A 1.378(12) .
O8A C32A 1.452(13) .
C29A C30A 1.476(14) .
C30A C31A 1.511(19) .
C31A C32A 1.467(14) .
O8B C29B 1.434(17) .

loop_
_geom_torsion_atom_site_label_1
_geom_torsion_atom_site_label_2
_geom_torsion_atom_site_label_3
_geom_torsion_atom_site_label_4
_geom_torsion
_geom_torsion_site_symmetry_1
_geom_torsion_site_symmetry_4
O3 Er2 S1 Er3 179.47(11) . 2_556
O2 Er2 S1 Er3 -97.14(12) . 2_556
S2 Er2 S1 Er3 1.33(4) 2_556 2_556
S3 Er2 S1 Er3 89.73(4) . 2_556
I3 Er2 S1 Er3 -149.3(5) . 2_556
O3 Er2 S1 Er1 84.85(11) . .
O2 Er2 S1 Er1 168.24(12) . .
S2 Er2 S1 Er1 -93.28(5) 2_556 .
S3 Er2 S1 Er1 -4.89(4) . .
I3 Er2 S1 Er1 116.1(5) . .
O1 Er1 S1 Er3 91.27(11) . 2_556
S2 Er1 S1 Er3 -29.6(3) . 2_556
S3 Er1 S1 Er3 -87.83(4) . 2_556
S3 Er1 S1 Er3 -2.63(4) 2_556 2_556
I2 Er1 S1 Er3 173.33(3) . 2_556
O1 Er1 S1 Er2 -176.08(11) . .
S2 Er1 S1 Er2 63.0(3) . .
S3 Er1 S1 Er2 4.82(4) . .
S3 Er1 S1 Er2 90.02(4) 2_556 .
I2 Er1 S1 Er2 -94.02(3) . .
O4 Er3 S2 Er2 179.60(11) . 2_556
O5 Er3 S2 Er2 -109.4(7) . 2_556
S1 Er3 S2 Er2 -1.34(4) 2_556 2_556
S3 Er3 S2 Er2 -89.57(5) . 2_556
I1 Er3 S2 Er2 97.18(3) . 2_556
O4 Er3 S2 Er1 -85.59(11) . .
O5 Er3 S2 Er1 -14.6(7) . .
S1 Er3 S2 Er1 93.47(5) 2_556 .
S3 Er3 S2 Er1 5.24(4) . .
I1 Er3 S2 Er1 -168.01(3) . .
O1 Er1 S2 Er2 -90.62(11) . 2_556
S1 Er1 S2 Er2 30.0(3) . 2_556
S3 Er1 S2 Er2 88.23(5) . 2_556
S3 Er1 S2 Er2 2.99(4) 2_556 2_556
I2 Er1 S2 Er2 -172.93(3) . 2_556
O1 Er1 S2 Er3 175.96(11) . .
S1 Er1 S2 Er3 -63.4(3) . .
S3 Er1 S2 Er3 -5.19(4) . .
S3 Er1 S2 Er3 -90.43(4) 2_556 .
I2 Er1 S2 Er3 93.65(3) . .
O3 Er2 S3 Er3 34.2(14) . .
O2 Er2 S3 Er3 12.6(19) . .
S2 Er2 S3 Er3 -148.9(14) 2_556 .
S1 Er2 S3 Er3 123.9(14) . .
I3 Er2 S3 Er3 -53.1(14) . .
O3 Er2 S3 Er1 -84.93(11) . .
O2 Er2 S3 Er1 -106.5(9) . .
S2 Er2 S3 Er1 91.99(4) 2_556 .
S1 Er2 S3 Er1 4.79(4) . .
I3 Er2 S3 Er1 -172.15(3) . .
O3 Er2 S3 Er1 -179.87(11) . 2_556
O2 Er2 S3 Er1 158.6(9) . 2_556
S2 Er2 S3 Er1 -2.95(4) 2_556 2_556
S1 Er2 S3 Er1 -90.15(4) . 2_556
I3 Er2 S3 Er1 92.91(3) . 2_556
O4 Er3 S3 Er2 -34.3(14) . .
O5 Er3 S3 Er2 52.8(14) . .
S2 Er3 S3 Er2 -124.2(14) . .
S1 Er3 S3 Er2 148.6(14) 2_556 .
I1 Er3 S3 Er2 9.0(16) . .
O4 Er3 S3 Er1 84.77(11) . .
O5 Er3 S3 Er1 171.86(11) . .
S2 Er3 S3 Er1 -5.11(4) . .
S1 Er3 S3 Er1 -92.35(4) 2_556 .
I1 Er3 S3 Er1 128.06(19) . .
O4 Er3 S3 Er1 179.71(11) . 2_556
O5 Er3 S3 Er1 -93.19(11) . 2_556
S2 Er3 S3 Er1 89.83(4) . 2_556
S1 Er3 S3 Er1 2.60(4) 2_556 2_556
I1 Er3 S3 Er1 -136.99(18) . 2_556
O1 Er1 S3 Er2 -30(3) . .
S2 Er1 S3 Er2 -177.14(4) . .
S1 Er1 S3 Er2 -4.77(4) . .
S3 Er1 S3 Er2 -90.98(4) 2_556 .
I2 Er1 S3 Er2 89.76(3) . .
O1 Er1 S3 Er3 152(3) . .
S2 Er1 S3 Er3 5.09(4) . .
S1 Er1 S3 Er3 177.45(4) . .
S3 Er1 S3 Er3 91.25(4) 2_556 .
I2 Er1 S3 Er3 -88.02(3) . .
O1 Er1 S3 Er1 61(3) . 2_556
S2 Er1 S3 Er1 -86.16(4) . 2_556
S1 Er1 S3 Er1 86.20(4) . 2_556
S3 Er1 S3 Er1 0.0 2_556 2_556
I2 Er1 S3 Er1 -179.27(3) . 2_556
S2 Er1 O1 C1 -167.9(4) . .
S1 Er1 O1 C1 19.8(4) . .
S3 Er1 O1 C1 45(3) . .
S3 Er1 O1 C1 105.9(4) 2_556 .
I2 Er1 O1 C1 -75.0(4) . .
S2 Er1 O1 C4 -18.7(4) . .
S1 Er1 O1 C4 169.1(4) . .
S3 Er1 O1 C4 -165(3) . .
S3 Er1 O1 C4 -104.9(4) 2_556 .
I2 Er1 O1 C4 74.2(4) . .
O3 Er2 O2 C8 175.2(7) . .
S2 Er2 O2 C8 -1.8(7) 2_556 .
S1 Er2 O2 C8 85.9(7) . .
S3 Er2 O2 C8 -163.2(9) . .
I3 Er2 O2 C8 -97.0(7) . .
O3 Er2 O2 C5 -33.0(5) . .
S2 Er2 O2 C5 150.0(5) 2_556 .
S1 Er2 O2 C5 -122.3(5) . .
S3 Er2 O2 C5 -11.3(13) . .
I3 Er2 O2 C5 54.9(5) . .
O2 Er2 O3 C9 -57.9(5) . .
S2 Er2 O3 C9 66.7(19) 2_556 .
S1 Er2 O3 C9 35.8(5) . .
S3 Er2 O3 C9 124.8(5) . .
I3 Er2 O3 C9 -142.4(5) . .
O2 Er2 O3 C12 133.8(5) . .
S2 Er2 O3 C12 -101.6(17) 2_556 .
S1 Er2 O3 C12 -132.5(5) . .
S3 Er2 O3 C12 -43.5(5) . .
I3 Er2 O3 C12 49.3(5) . .
O5 Er3 O4 C16 -16.0(5) . .
S2 Er3 O4 C16 155.6(5) . .
S1 Er3 O4 C16 138(2) 2_556 .
S3 Er3 O4 C16 67.3(5) . .
I1 Er3 O4 C16 -106.4(5) . .
O5 Er3 O4 C13 150.5(5) . .
S2 Er3 O4 C13 -37.9(5) . .
S1 Er3 O4 C13 -56(2) 2_556 .
S3 Er3 O4 C13 -126.2(5) . .
I1 Er3 O4 C13 60.2(4) . .
O4 Er3 O5 C20 -103.4(5) . .
S2 Er3 O5 C20 -174.6(6) . .
S1 Er3 O5 C20 78.0(4) 2_556 .
S3 Er3 O5 C20 165.4(4) . .
I1 Er3 O5 C20 -20.9(4) . .
O4 Er3 O5 C17 77.5(5) . .
S2 Er3 O5 C17 6.3(10) . .
S1 Er3 O5 C17 -101.1(5) 2_556 .
S3 Er3 O5 C17 -13.7(5) . .
I1 Er3 O5 C17 160.0(5) . .
C4 O1 C1 C2 10.7(7) . .
Er1 O1 C1 C2 163.5(4) . .
O1 C1 C2 C3 15.2(8) . .
C1 C2 C3 C4 -34.3(8) . .
C1 O1 C4 C3 -32.3(7) . .
Er1 O1 C4 C3 174.7(4) . .
C2 C3 C4 O1 40.8(7) . .
C8 O2 C5 C6 27.2(8) . .
Er2 O2 C5 C6 -127.7(5) . .
O2 C5 C6 C7 -27.1(7) . .
C5 C6 C7 C8 17.4(10) . .
C5 O2 C8 C7 -16.7(11) . .
Er2 O2 C8 C7 139.8(7) . .
C6 C7 C8 O2 -1.1(12) . .
C12 O3 C9 C10 -4.6(8) . .
Er2 O3 C9 C10 -174.5(5) . .
O3 C9 C10 C11 -18.9(9) . .
C9 C10 C11 C12 35.0(9) . .
C9 O3 C12 C11 26.5(8) . .
Er2 O3 C12 C11 -163.2(5) . .
C10 C11 C12 O3 -38.4(9) . .
C16 O4 C13 C14 -16.5(8) . .
Er3 O4 C13 C14 175.1(4) . .
O4 C13 C14 C15 29.8(8) . .
C13 C14 C15 C16 -31.9(9) . .
C13 O4 C16 C15 -2.7(8) . .
Er3 O4 C16 C15 165.4(5) . .
C14 C15 C16 O4 21.6(9) . .
C20 O5 C17 C18 18.0(7) . .
Er3 O5 C17 C18 -162.8(4) . .
O5 C17 C18 C19 -36.1(7) . .
C17 C18 C19 C20 40.3(7) . .
C17 O5 C20 C19 7.6(7) . .
Er3 O5 C20 C19 -171.6(4) . .
C18 C19 C20 O5 -29.9(7) . .
C24 O6 C21 C22 31.3(10) . .
O6 C21 C22 C23 -33.1(9) . .
C21 C22 C23 C24 21.9(9) . .
C21 O6 C24 C23 -16.1(11) . .
C22 C23 C24 O6 -4.7(11) . .
C28 O7 C25 C26 15.8(11) . .
O7 C25 C26 C27 -33.1(10) . .
C25 C26 C27 C28 36.2(9) . .
C25 O7 C28 C27 8.4(11) . .
C26 C27 C28 O7 -28.6(10) . .
C32A O8A C29A C30A -34.1(13) . .
O8A C29A C30A C31A 44.5(14) . .
C29A C30A C31A C32A -33.3(14) . .
C29A O8A C32A C31A 11.5(15) . .
C30A C31A C32A O8A 14.6(15) . .
